data_7705009
loop_
_publ_author_name
'Mews, N. M.'
'Reimann, M.'
'H\"orner, G'
'Kaupp, M.'
'Schubert, H.'
'Berkefeld, A.'

_publ_section_title
;
 A four-parameter system for rationalising the electronic properties of
 transition metal-radical ligand complexes.
;
_journal_issue 28
_journal_name_full 'Dalton transactions (Cambridge, England : 2003)'
_journal_page_first 9735
_journal_page_last 9742
_journal_paper_doi 10.1039/d0dt02237c
_journal_volume 49
_journal_year 2020
_chemical_formula_sum 'C50.5 H53 B0.5 Cl2 F12 P0.5 Pt0.5 S'
_chemical_formula_weight 1109.32
_space_group_crystal_system triclinic
_space_group_IT_number 2
_space_group_name_Hall '-P 1'
_space_group_name_H-M_alt 'P -1'
_atom_sites_solution_hydrogens geom
_audit_creation_method SHELXL-2018/1
_audit_update_record
;
2019-10-22 deposited with the CCDC.	2020-07-02 downloaded from the CCDC.
;
_cell_angle_alpha 84.293(2)
_cell_angle_beta 72.914(2)
_cell_angle_gamma 71.728(2)
_cell_formula_units_Z 4
_cell_length_a 15.1784(6)
_cell_length_b 16.5068(6)
_cell_length_c 21.9412(8)
_cell_measurement_reflns_used 9377
_cell_measurement_temperature 100(2)
_cell_measurement_theta_max 29.74
_cell_measurement_theta_min 2.58
_cell_volume 4989.6(3)
_computing_cell_refinement 'Bruker SAINT'
_computing_data_collection 'Bruker APEX2'
_computing_data_reduction 'Bruker SAINT'
_computing_structure_refinement 'SHELXL-2018/1 (Sheldrick, 2018)'
_computing_structure_solution 'SHELXT 2014/4 (Sheldrick, 2014)'
_diffrn_ambient_temperature 100(2)
_diffrn_measured_fraction_theta_full 0.999
_diffrn_measured_fraction_theta_max 0.990
_diffrn_measurement_device_type 'Bruker APEX-II CCD'
_diffrn_measurement_method '\f and \w scans'
_diffrn_radiation_type MoK\a
_diffrn_radiation_wavelength 0.71073
_diffrn_reflns_av_R_equivalents 0.0408
_diffrn_reflns_av_unetI/netI 0.0469
_diffrn_reflns_Laue_measured_fraction_full 0.999
_diffrn_reflns_Laue_measured_fraction_max 0.990
_diffrn_reflns_limit_h_max 21
_diffrn_reflns_limit_h_min -21
_diffrn_reflns_limit_k_max 23
_diffrn_reflns_limit_k_min -23
_diffrn_reflns_limit_l_max 30
_diffrn_reflns_limit_l_min -30
_diffrn_reflns_number 152588
_diffrn_reflns_point_group_measured_fraction_full 0.999
_diffrn_reflns_point_group_measured_fraction_max 0.990
_diffrn_reflns_theta_full 25.242
_diffrn_reflns_theta_max 29.815
_diffrn_reflns_theta_min 1.646
_exptl_absorpt_coefficient_mu 1.662
_exptl_absorpt_correction_T_max 0.7459
_exptl_absorpt_correction_T_min 0.6149
_exptl_absorpt_correction_type multi-scan
_exptl_absorpt_process_details 'SADABS V2008/1 (Bruker AXS)'
_exptl_crystal_colour red
_exptl_crystal_density_diffrn 1.477
_exptl_crystal_description prism
_exptl_crystal_F_000 2252
_exptl_crystal_size_max 0.18
_exptl_crystal_size_mid 0.14
_exptl_crystal_size_min 0.11
_refine_diff_density_max 2.641
_refine_diff_density_min -2.791
_refine_diff_density_rms 0.179
_refine_ls_extinction_method none
_refine_ls_goodness_of_fit_ref 1.038
_refine_ls_hydrogen_treatment constr
_refine_ls_matrix_type full
_refine_ls_number_parameters 1237
_refine_ls_number_reflns 28325
_refine_ls_number_restraints 1
_refine_ls_restrained_S_all 1.047
_refine_ls_R_factor_all 0.0701
_refine_ls_R_factor_gt 0.0575
_refine_ls_shift/su_max 0.002
_refine_ls_shift/su_mean 0.000
_refine_ls_structure_factor_coef Fsqd
_refine_ls_weighting_details 'w=1/[\s^2^(Fo^2^)+(0.0744P)^2^+29.4637P] where P=(Fo^2^+2Fc^2^)/3'
_refine_ls_weighting_scheme calc
_refine_ls_wR_factor_gt 0.1466
_refine_ls_wR_factor_ref 0.1537
_reflns_Friedel_coverage 0.000
_reflns_number_gt 24181
_reflns_number_total 28325
_reflns_threshold_expression 'I > 2\s(I)'
_cod_data_source_file d0dt02237c3.cif
_cod_data_source_block shelx_CCDC2
_cod_original_formula_sum 'C50.50 H53 B0.50 Cl2 F12 P0.50 Pt0.50 S'
_cod_database_code 7705009
_shelx_shelxl_version_number 2018/1
_shelx_space_group_comment
;
The symmetry employed for this shelxl refinement is uniquely defined
by the following loop, which should always be used as a source of
symmetry information in preference to the above space-group names.
They are only intended as comments.
;

loop_
_space_group_symop_operation_xyz
'x, y, z'
'-x, -y, -z'

loop_
_atom_site_label
_atom_site_type_symbol
_atom_site_fract_x
_atom_site_fract_y
_atom_site_fract_z
_atom_site_U_iso_or_equiv
_atom_site_adp_type
_atom_site_occupancy
_atom_site_site_symmetry_order
_atom_site_calc_flag
_atom_site_refinement_flags_posn
_atom_site_refinement_flags_adp
_atom_site_refinement_flags_occupancy
_atom_site_disorder_assembly
_atom_site_disorder_group
C1 C 0.7313(3) 0.1655(3) 0.83175(18) 0.0148(7) Uani 1 1 d . . . . .
H1 H 0.751776 0.104848 0.831805 0.018 Uiso 1 1 calc R U . . .
C2 C 0.7981(3) 0.2098(3) 0.80733(19) 0.0154(8) Uani 1 1 d . . . . .
H2 H 0.864653 0.179545 0.791388 0.019 Uiso 1 1 calc R U . . .
C02T C 0.7168(4) 0.2057(3) 0.1724(2) 0.0280(10) Uani 1 1 d . . . . .
H02T H 0.780945 0.168456 0.164173 0.034 Uiso 1 1 calc R U . . .
C3 C 0.7671(3) 0.3008(3) 0.8061(2) 0.0168(8) Uani 1 1 d . . . . .
C4 C 0.6723(3) 0.3433(3) 0.8357(2) 0.0199(8) Uani 1 1 d . . . . .
H4 H 0.652387 0.403639 0.839289 0.024 Uiso 1 1 calc R U . . .
C5 C 0.6051(3) 0.2985(3) 0.8604(2) 0.0199(8) Uani 1 1 d . . . . .
H5 H 0.539675 0.328924 0.880118 0.024 Uiso 1 1 calc R U . . .
C6 C 0.6322(3) 0.2106(3) 0.8567(2) 0.0167(8) Uani 1 1 d . . . . .
C7 C 0.5609(3) 0.1638(3) 0.86966(19) 0.0146(7) Uani 1 1 d . . . . .
C8 C 0.5671(3) 0.1101(3) 0.82183(19) 0.0143(7) Uani 1 1 d . . . . .
C9 C 0.4943(3) 0.0701(3) 0.8308(2) 0.0168(8) Uani 1 1 d . . . . .
C10 C 0.4226(3) 0.0816(3) 0.8883(2) 0.0193(8) Uani 1 1 d . . . . .
H10 H 0.375243 0.052768 0.894882 0.023 Uiso 1 1 calc R U . . .
C11 C 0.4163(3) 0.1332(3) 0.9371(2) 0.0178(8) Uani 1 1 d . . . . .
C12 C 0.4858(3) 0.1757(3) 0.9258(2) 0.0178(8) Uani 1 1 d . . . . .
H12 H 0.481797 0.213496 0.957124 0.021 Uiso 1 1 calc R U . . .
C13 C 0.3360(3) 0.1405(3) 0.9997(2) 0.0226(9) Uani 1 1 d . . . . .
C14 C 0.3594(4) 0.0548(3) 1.0360(2) 0.0257(10) Uani 1 1 d . . . . .
H14A H 0.364645 0.008370 1.009300 0.038 Uiso 1 1 calc R U . . .
H14B H 0.307689 0.056865 1.075566 0.038 Uiso 1 1 calc R U . . .
H14C H 0.420717 0.044862 1.046099 0.038 Uiso 1 1 calc R U . . .
C15 C 0.3291(4) 0.2127(3) 1.0413(2) 0.0324(12) Uani 1 1 d . . . . .
H15A H 0.389788 0.200892 1.052631 0.049 Uiso 1 1 calc R U . . .
H15B H 0.275804 0.216612 1.080173 0.049 Uiso 1 1 calc R U . . .
H15C H 0.317398 0.266788 1.017617 0.049 Uiso 1 1 calc R U . . .
C16 C 0.2383(4) 0.1568(4) 0.9865(3) 0.0339(12) Uani 1 1 d . . . . .
H16A H 0.224459 0.209317 0.961348 0.051 Uiso 1 1 calc R U . . .
H16B H 0.187586 0.162598 1.027041 0.051 Uiso 1 1 calc R U . . .
H16C H 0.240189 0.108717 0.962745 0.051 Uiso 1 1 calc R U . . .
C17 C 0.4877(3) 0.0201(3) 0.7799(2) 0.0186(8) Uani 1 1 d . . . . .
C18 C 0.5409(3) -0.0659(3) 0.7706(2) 0.0208(9) Uani 1 1 d . . . . .
C19 C 0.6087(4) -0.1100(3) 0.8099(2) 0.0255(10) Uani 1 1 d . . . . .
H19A H 0.647359 -0.166484 0.792233 0.038 Uiso 1 1 calc R U . . .
H19B H 0.571377 -0.116126 0.853976 0.038 Uiso 1 1 calc R U . . .
H19C H 0.651616 -0.075966 0.809220 0.038 Uiso 1 1 calc R U . . .
C20 C 0.4226(4) 0.0602(3) 0.7441(2) 0.0243(9) Uani 1 1 d . . . . .
C21 C 0.3612(4) 0.1520(4) 0.7553(3) 0.0329(11) Uani 1 1 d . . . . .
H21A H 0.306921 0.155562 0.793575 0.049 Uiso 1 1 calc R U . . .
H21B H 0.336491 0.173844 0.718446 0.049 Uiso 1 1 calc R U . . .
H21C H 0.400377 0.186283 0.761218 0.049 Uiso 1 1 calc R U . . .
C22 C 0.4132(4) 0.0129(4) 0.6983(2) 0.0287(11) Uani 1 1 d . . . . .
H22 H 0.369881 0.039760 0.673509 0.034 Uiso 1 1 calc R U . . .
C23 C 0.4657(4) -0.0726(4) 0.6881(2) 0.0293(11) Uani 1 1 d . . . . .
C24 C 0.5296(4) -0.1115(3) 0.7244(2) 0.0267(10) Uani 1 1 d . . . . .
H24 H 0.565924 -0.169897 0.717703 0.032 Uiso 1 1 calc R U . . .
C25 C 0.4560(5) -0.1238(5) 0.6381(3) 0.0444(16) Uani 1 1 d . . . . .
H25A H 0.497323 -0.182764 0.638748 0.067 Uiso 1 1 calc R U . . .
H25B H 0.475698 -0.098498 0.595907 0.067 Uiso 1 1 calc R U . . .
H25C H 0.388579 -0.123318 0.647347 0.067 Uiso 1 1 calc R U . . .
C26 C 0.8370(3) 0.3444(3) 0.7707(2) 0.0168(8) Uani 1 1 d . . . . .
C27 C 0.8943(3) 0.3151(3) 0.7092(2) 0.0161(8) Uani 1 1 d . . . . .
C28 C 0.9620(3) 0.3574(3) 0.6745(2) 0.0189(8) Uani 1 1 d . . . . .
C29 C 0.9697(3) 0.4257(3) 0.7021(2) 0.0220(9) Uani 1 1 d . . . . .
H29 H 1.016638 0.452610 0.679093 0.026 Uiso 1 1 calc R U . . .
C30 C 0.9117(3) 0.4571(3) 0.7626(2) 0.0204(9) Uani 1 1 d . . . . .
C31 C 0.8455(3) 0.4153(3) 0.7959(2) 0.0212(9) Uani 1 1 d . . . . .
H31 H 0.804909 0.435386 0.836889 0.025 Uiso 1 1 calc R U . . .
C32 C 0.9255(4) 0.5332(3) 0.7889(2) 0.0250(10) Uani 1 1 d . . . . .
C33 C 0.9110(5) 0.6088(3) 0.7425(3) 0.0375(13) Uani 1 1 d . . . . .
H33A H 0.844742 0.625441 0.738920 0.056 Uiso 1 1 calc R U . . .
H33B H 0.956582 0.592199 0.700461 0.056 Uiso 1 1 calc R U . . .
H33C H 0.922264 0.656997 0.758357 0.056 Uiso 1 1 calc R U . . .
C34 C 1.0285(4) 0.5078(4) 0.7958(3) 0.0339(12) Uani 1 1 d . . . . .
H34A H 1.039445 0.556880 0.810812 0.051 Uiso 1 1 calc R U . . .
H34B H 1.075168 0.489603 0.754393 0.051 Uiso 1 1 calc R U . . .
H34C H 1.036762 0.460787 0.826661 0.051 Uiso 1 1 calc R U . . .
C35 C 0.8542(4) 0.5606(3) 0.8543(3) 0.0319(11) Uani 1 1 d . . . . .
H35A H 0.787998 0.577813 0.850597 0.048 Uiso 1 1 calc R U . . .
H35B H 0.866218 0.608783 0.869668 0.048 Uiso 1 1 calc R U . . .
H35C H 0.862614 0.512785 0.884475 0.048 Uiso 1 1 calc R U . . .
C36 C 1.0229(3) 0.3366(3) 0.6071(2) 0.0195(8) Uani 1 1 d . . . . .
C37 C 1.1185(4) 0.2835(3) 0.5947(2) 0.0232(9) Uani 1 1 d . . . . .
C38 C 1.1763(4) 0.2744(3) 0.5321(3) 0.0284(10) Uani 1 1 d . . . . .
H38 H 1.240983 0.238085 0.523603 0.034 Uiso 1 1 calc R U . . .
C39 C 1.1427(4) 0.3166(3) 0.4816(3) 0.0302(11) Uani 1 1 d . . . . .
C40 C 1.0477(4) 0.3682(3) 0.4948(2) 0.0281(10) Uani 1 1 d . . . . .
H40 H 1.023462 0.396639 0.460634 0.034 Uiso 1 1 calc R U . . .
C41 C 0.9867(4) 0.3797(3) 0.5567(2) 0.0237(9) Uani 1 1 d . . . . .
C42 C 0.8857(4) 0.4383(4) 0.5691(3) 0.0336(12) Uani 1 1 d . . . . .
H42A H 0.840338 0.407846 0.593432 0.050 Uiso 1 1 calc R U . . .
H42B H 0.871543 0.458093 0.528420 0.050 Uiso 1 1 calc R U . . .
H42C H 0.879058 0.487509 0.593575 0.050 Uiso 1 1 calc R U . . .
C43 C 1.1598(4) 0.2396(4) 0.6481(3) 0.0319(11) Uani 1 1 d . . . . .
H43A H 1.173834 0.281177 0.669923 0.048 Uiso 1 1 calc R U . . .
H43B H 1.219486 0.194006 0.630724 0.048 Uiso 1 1 calc R U . . .
H43C H 1.112904 0.215286 0.678550 0.048 Uiso 1 1 calc R U . . .
C44 C 1.2091(5) 0.3084(4) 0.4144(3) 0.0435(15) Uani 1 1 d . . . . .
H44A H 1.230439 0.359465 0.403206 0.065 Uiso 1 1 calc R U . . .
H44B H 1.174429 0.302294 0.384677 0.065 Uiso 1 1 calc R U . . .
H44C H 1.265417 0.258006 0.411845 0.065 Uiso 1 1 calc R U . . .
C45 C 0.8319(3) 0.1950(3) 0.5501(2) 0.0154(7) Uani 1 1 d . . . . .
H45 H 0.845594 0.246340 0.560981 0.018 Uiso 1 1 calc R U . . .
C46 C 0.9267(3) 0.1214(3) 0.5449(2) 0.0174(8) Uani 1 1 d . . . . .
H46A H 0.936773 0.106466 0.587645 0.021 Uiso 1 1 calc R U . . .
H46B H 0.923113 0.070280 0.526846 0.021 Uiso 1 1 calc R U . . .
C47 C 1.0106(3) 0.1509(3) 0.5013(2) 0.0214(9) Uani 1 1 d . . . . .
H47A H 1.015037 0.200947 0.520349 0.026 Uiso 1 1 calc R U . . .
H47B H 1.072015 0.104616 0.497488 0.026 Uiso 1 1 calc R U . . .
C48 C 0.9955(4) 0.1747(4) 0.4354(2) 0.0294(11) Uani 1 1 d . . . . .
H48A H 0.998508 0.122916 0.414605 0.035 Uiso 1 1 calc R U . . .
H48B H 1.048196 0.196813 0.408850 0.035 Uiso 1 1 calc R U . . .
C49 C 0.8984(4) 0.2420(4) 0.4387(2) 0.0310(11) Uani 1 1 d . . . . .
H49A H 0.888826 0.251439 0.395475 0.037 Uiso 1 1 calc R U . . .
H49B H 0.899122 0.296607 0.453230 0.037 Uiso 1 1 calc R U . . .
C50 C 0.8136(3) 0.2150(3) 0.4844(2) 0.0252(10) Uani 1 1 d . . . . .
H50A H 0.752487 0.261620 0.487911 0.030 Uiso 1 1 calc R U . . .
H50B H 0.807762 0.163973 0.467624 0.030 Uiso 1 1 calc R U . . .
C51 C 0.6890(3) 0.0948(3) 0.6011(2) 0.0173(8) Uani 1 1 d . . . . .
H51 H 0.635267 0.091227 0.639667 0.021 Uiso 1 1 calc R U . . .
C52 C 0.6450(5) 0.1098(4) 0.5447(3) 0.0390(14) Uani 1 1 d . . . . .
H52A H 0.695187 0.112027 0.504342 0.047 Uiso 1 1 calc R U . . .
H52B H 0.593015 0.164877 0.549807 0.047 Uiso 1 1 calc R U . . .
C53 C 0.6039(6) 0.0364(5) 0.5428(3) 0.0456(17) Uani 1 1 d . . . . .
H53A H 0.548967 0.038992 0.581234 0.055 Uiso 1 1 calc R U . . .
H53B H 0.578969 0.043957 0.505012 0.055 Uiso 1 1 calc R U . . .
C54 C 0.6781(5) -0.0504(4) 0.5400(3) 0.051(2) Uani 1 1 d . . . . .
H54A H 0.729363 -0.055929 0.499046 0.062 Uiso 1 1 calc R U . . .
H54B H 0.646894 -0.095339 0.541647 0.062 Uiso 1 1 calc R U . . .
C55 C 0.7232(4) -0.0634(3) 0.5948(3) 0.0389(15) Uani 1 1 d . . . . .
H55A H 0.774553 -0.118793 0.589917 0.047 Uiso 1 1 calc R U . . .
H55B H 0.673361 -0.065053 0.635477 0.047 Uiso 1 1 calc R U . . .
C56 C 0.7662(4) 0.0082(3) 0.5972(3) 0.0298(11) Uani 1 1 d . . . . .
H56A H 0.791422 -0.000034 0.634934 0.036 Uiso 1 1 calc R U . . .
H56B H 0.820623 0.006350 0.558593 0.036 Uiso 1 1 calc R U . . .
C57 C 0.6295(3) 0.2812(3) 0.6190(2) 0.0180(8) Uani 1 1 d . . . . .
H57 H 0.616743 0.288052 0.576298 0.022 Uiso 1 1 calc R U . . .
C58 C 0.6564(3) 0.3596(3) 0.6293(2) 0.0230(9) Uani 1 1 d . . . . .
H58A H 0.712964 0.364283 0.594050 0.028 Uiso 1 1 calc R U . . .
H58B H 0.674942 0.352594 0.669630 0.028 Uiso 1 1 calc R U . . .
C59 C 0.5723(4) 0.4420(3) 0.6322(2) 0.0266(10) Uani 1 1 d . . . . .
H59A H 0.590448 0.490538 0.642520 0.032 Uiso 1 1 calc R U . . .
H59B H 0.559688 0.453346 0.589890 0.032 Uiso 1 1 calc R U . . .
C60 C 0.4807(4) 0.4351(3) 0.6823(2) 0.0298(11) Uani 1 1 d . . . . .
H60A H 0.491172 0.429479 0.725194 0.036 Uiso 1 1 calc R U . . .
H60B H 0.426994 0.487738 0.681552 0.036 Uiso 1 1 calc R U . . .
C61 C 0.4537(4) 0.3588(3) 0.6697(2) 0.0289(11) Uani 1 1 d . . . . .
H61A H 0.438488 0.366565 0.628262 0.035 Uiso 1 1 calc R U . . .
H61B H 0.395247 0.354641 0.703366 0.035 Uiso 1 1 calc R U . . .
C62 C 0.5361(3) 0.2760(3) 0.6687(2) 0.0227(9) Uani 1 1 d . . . . .
H62A H 0.517534 0.227587 0.658471 0.027 Uiso 1 1 calc R U . . .
H62B H 0.547285 0.265318 0.711368 0.027 Uiso 1 1 calc R U . . .
C63 C 0.0664(7) 0.2334(6) 0.8408(4) 0.064(2) Uani 1 1 d . . . . .
H63A H -0.000322 0.270444 0.855067 0.096 Uiso 1 1 calc R U . . .
H63B H 0.101945 0.258715 0.803146 0.096 Uiso 1 1 calc R U . . .
H63C H 0.097465 0.227182 0.875060 0.096 Uiso 1 1 calc R U . . .
C64 C 0.0664(6) 0.1497(6) 0.8247(4) 0.059(2) Uani 1 1 d . . . . .
H64 H 0.095948 0.127628 0.782774 0.071 Uiso 1 1 calc R U . . .
C65 C 0.0172(6) 0.0998(5) 0.8779(3) 0.0539(18) Uani 1 1 d . . . . .
H65A H 0.051716 0.088549 0.911201 0.065 Uiso 1 1 calc R U . . .
H65B H -0.049235 0.136536 0.897064 0.065 Uiso 1 1 calc R U . . .
C66 C 0.0109(8) 0.0174(6) 0.8612(5) 0.079(3) Uani 1 1 d . . . . .
H66A H 0.077135 -0.018620 0.840553 0.094 Uiso 1 1 calc R U . . .
H66B H -0.025755 0.028862 0.829031 0.094 Uiso 1 1 calc R U . . .
C67 C -0.0356(10) -0.0339(8) 0.9153(5) 0.094(4) Uani 1 1 d . . . . .
H67A H 0.008588 -0.059059 0.941627 0.142 Uiso 1 1 calc R U . . .
H67B H -0.049361 -0.079336 0.897709 0.142 Uiso 1 1 calc R U . . .
H67C H -0.095911 0.003761 0.941544 0.142 Uiso 1 1 calc R U . . .
C68 C 0.7185(3) 0.3488(3) 0.3066(2) 0.0157(8) Uani 1 1 d . . . . .
C69 C 0.6384(3) 0.3317(3) 0.3505(2) 0.0169(8) Uani 1 1 d . . . . .
H69 H 0.609345 0.294692 0.338639 0.020 Uiso 1 1 calc R U . . .
C70 C 0.6001(3) 0.3674(3) 0.4109(2) 0.0199(8) Uani 1 1 d . . . . .
C71 C 0.6415(4) 0.4199(3) 0.4308(2) 0.0237(9) Uani 1 1 d . . . . .
H71 H 0.615370 0.444017 0.472241 0.028 Uiso 1 1 calc R U . . .
C72 C 0.7222(4) 0.4361(3) 0.3886(2) 0.0229(9) Uani 1 1 d . . . . .
C73 C 0.7600(3) 0.4011(3) 0.3282(2) 0.0194(8) Uani 1 1 d . . . . .
H73 H 0.815801 0.412890 0.300495 0.023 Uiso 1 1 calc R U . . .
C74 C 0.7693(4) 0.4939(4) 0.4074(3) 0.0325(12) Uani 1 1 d . . . . .
C75 C 0.5129(4) 0.3459(3) 0.4538(2) 0.0255(10) Uani 1 1 d . . . . .
C76 C 0.8522(3) 0.2186(3) 0.2498(2) 0.0173(8) Uani 1 1 d . . . . .
C77 C 0.8263(3) 0.1502(3) 0.2854(2) 0.0233(9) Uani 1 1 d . . . . .
H77 H 0.760277 0.151848 0.298099 0.028 Uiso 1 1 calc R U . . .
C78 C 0.8936(4) 0.0800(3) 0.3029(2) 0.0254(10) Uani 1 1 d . . . . .
C79 C 0.9913(4) 0.0740(3) 0.2844(2) 0.0238(9) Uani 1 1 d . . . . .
H79 H 1.037758 0.025781 0.295607 0.029 Uiso 1 1 calc R U . . .
C80 C 1.0182(3) 0.1408(3) 0.2490(2) 0.0181(8) Uani 1 1 d . . . . .
C81 C 0.9505(3) 0.2121(3) 0.2328(2) 0.0161(8) Uani 1 1 d . . . . .
H81 H 0.971649 0.257530 0.209596 0.019 Uiso 1 1 calc R U . . .
C82 C 1.1232(3) 0.1334(3) 0.2281(2) 0.0230(9) Uani 1 1 d . . . . .
C83 C 0.8617(4) 0.0098(3) 0.3425(3) 0.0389(14) Uani 1 1 d . . . . .
C84 C 0.6892(3) 0.2766(3) 0.2113(2) 0.0179(8) Uani 1 1 d . . . . .
C85 C 0.6522(5) 0.1885(4) 0.1453(3) 0.0389(14) Uani 1 1 d . . . . .
C86 C 0.5582(5) 0.2402(4) 0.1563(3) 0.0419(15) Uani 1 1 d . . . . .
H86 H 0.514310 0.227391 0.138365 0.050 Uiso 1 1 calc R U . . .
C87 C 0.5292(4) 0.3109(4) 0.1941(3) 0.0342(12) Uani 1 1 d . . . . .
C88 C 0.5940(4) 0.3289(3) 0.2205(2) 0.0229(9) Uani 1 1 d . . . . .
H88 H 0.572612 0.378688 0.245620 0.028 Uiso 1 1 calc R U . . .
C89 C 0.4258(5) 0.3680(5) 0.2094(4) 0.056(2) Uani 1 1 d . . . . .
C90 C 0.6898(7) 0.1116(6) 0.1032(3) 0.063(3) Uani 1 1 d . . . . .
C91 C 0.8052(3) 0.3678(3) 0.1811(2) 0.0144(7) Uani 1 1 d . . . . .
C92 C 0.7596(3) 0.4561(3) 0.1834(2) 0.0174(8) Uani 1 1 d . . . . .
H92 H 0.709251 0.479685 0.220260 0.021 Uiso 1 1 calc R U . . .
C93 C 0.8781(3) 0.3373(3) 0.1248(2) 0.0157(8) Uani 1 1 d . . . . .
H93 H 0.910002 0.277753 0.120494 0.019 Uiso 1 1 calc R U . . .
C94 C 0.7859(3) 0.5104(3) 0.1331(2) 0.0202(8) Uani 1 1 d . . . . .
C95 C 0.7346(4) 0.6045(3) 0.1383(3) 0.0336(12) Uani 1 1 d . . . . .
C96 C 0.8594(3) 0.4791(3) 0.0788(2) 0.0216(9) Uani 1 1 d . . . . .
H96 H 0.878236 0.516197 0.044996 0.026 Uiso 1 1 calc R U . . .
C97 C 0.9049(3) 0.3919(3) 0.0752(2) 0.0179(8) Uani 1 1 d . . . . .
C98 C 0.9877(4) 0.3562(3) 0.0183(2) 0.0244(9) Uani 1 1 d . . . . .
C99 C 0.6609(9) 0.4533(9) 0.0326(5) 0.101(4) Uani 1 1 d . . . . .
H99 H 0.718323 0.463409 0.040270 0.121 Uiso 1 1 calc R U . . .
C100 C 0.6864(7) 0.3547(6) 0.0267(4) 0.062(2) Uani 1 1 d . . . . .
H100 H 0.692952 0.328486 0.068825 0.074 Uiso 1 1 calc R U . . .
B1 B 0.7674(3) 0.3032(3) 0.2369(2) 0.0147(8) Uani 1 1 d . . . . .
F1 F 0.4424(2) 0.3603(2) 0.42618(16) 0.0358(7) Uani 1 1 d . . . . .
F2 F 0.4755(3) 0.3917(3) 0.50700(17) 0.0526(10) Uani 1 1 d . . . . .
F3 F 0.5331(3) 0.2643(2) 0.47179(19) 0.0491(10) Uani 1 1 d . . . . .
F4 F 0.7364(3) 0.5132(3) 0.4690(2) 0.0637(14) Uani 1 1 d . . . . .
F5 F 0.8651(2) 0.4589(2) 0.39573(16) 0.0334(7) Uani 1 1 d . . . . .
F6 F 0.7574(4) 0.5673(2) 0.3750(3) 0.0667(14) Uani 1 1 d . . . . .
F10 F 0.9772(3) 0.4005(2) -0.03544(16) 0.0476(8) Uani 1 1 d . . . . .
F11 F 1.0717(2) 0.3597(2) 0.02483(16) 0.0360(7) Uani 1 1 d . . . . .
F12 F 1.0001(2) 0.2748(2) 0.00738(14) 0.0331(7) Uani 1 1 d . . . . .
F13 F 1.1450(2) 0.1928(2) 0.18536(17) 0.0369(7) Uani 1 1 d . . . . .
F14 F 1.1770(2) 0.0582(2) 0.19976(19) 0.0424(8) Uani 1 1 d . . . . .
F15 F 1.1579(3) 0.1391(3) 0.27599(17) 0.0549(11) Uani 1 1 d . . . . .
F7 F 0.6361(4) 0.6222(3) 0.1639(3) 0.0281(13) Uani 0.635(4) 1 d . . P A 1
F8 F 0.7566(5) 0.6400(3) 0.1857(4) 0.0533(19) Uani 0.635(4) 1 d . . P A 1
F9 F 0.7536(6) 0.6490(4) 0.0883(4) 0.074(3) Uani 0.635(4) 1 d . . P A 1
F16 F 0.3675(5) 0.3367(4) 0.2550(5) 0.060(2) Uani 0.635(4) 1 d . . P A 1
F17 F 0.4125(4) 0.4489(4) 0.2272(4) 0.0545(19) Uani 0.635(4) 1 d . . P A 1
F18 F 0.3889(6) 0.3783(8) 0.1609(4) 0.094(4) Uani 0.635(4) 1 d . . P A 1
F19 F 0.7759(8) 0.0142(6) 0.3555(5) 0.0821(14) Uani 0.635(4) 1 d . . P A 1
F20 F 0.9290(5) -0.0670(4) 0.3268(4) 0.054(2) Uani 0.635(4) 1 d . . P A 1
F21 F 0.8684(5) 0.0135(4) 0.4053(3) 0.0476(8) Uani 0.635(4) 1 d . . P A 1
F190 F 0.8042(6) -0.0205(6) 0.3106(4) 0.0358(7) Uani 0.365(4) 1 d D . P A 2
F191 F 0.9195(10) -0.0533(8) 0.3546(7) 0.0491(10) Uani 0.365(4) 1 d . . P A 2
F192 F 0.7916(9) 0.0386(8) 0.3947(5) 0.0526(10) Uani 0.365(4) 1 d D . P A 2
F193 F 0.6546(11) 0.6255(12) 0.1769(7) 0.0549(11) Uani 0.365(4) 1 d . . P A 2
F194 F 0.7883(6) 0.6493(6) 0.1396(6) 0.0369(7) Uani 0.365(4) 1 d . . P A 2
F195 F 0.7134(8) 0.6306(7) 0.0770(6) 0.0424(8) Uani 0.365(4) 1 d . . P A 2
F196 F 0.3789(11) 0.3621(10) 0.2697(8) 0.0626(12) Uani 0.365(4) 1 d . . P A 2
F197 F 0.4316(16) 0.4378(14) 0.1770(8) 0.138(4) Uani 0.365(4) 1 d . . P A 2
F198 F 0.3765(15) 0.3406(11) 0.1798(9) 0.0821(14) Uani 0.365(4) 1 d . . P A 2
F22 F 0.7663(6) 0.1153(5) 0.0558(3) 0.138(4) Uani 1 1 d . . . . .
F23 F 0.6233(5) 0.1054(4) 0.0760(3) 0.0821(14) Uani 1 1 d . . . . .
F24 F 0.7145(3) 0.0379(3) 0.1354(2) 0.0626(12) Uani 1 1 d . . . . .
P1 P 0.72971(7) 0.18259(6) 0.61670(5) 0.01247(18) Uani 1 1 d . . . . .
S1 S 0.88282(8) 0.23382(7) 0.66876(5) 0.01628(19) Uani 1 1 d . . . . .
S2 S 0.65443(7) 0.09316(6) 0.74715(5) 0.01426(18) Uani 1 1 d . . . . .
Pt1 Pt 0.75852(2) 0.17508(2) 0.71497(2) 0.01195(5) Uani 1 1 d . . . . .
Cl1 Cl 0.5659(2) 0.49129(16) 0.09928(13) 0.0785(6) Uani 1 1 d . . . . .
Cl2 Cl 0.6479(2) 0.5065(2) -0.03707(14) 0.0945(8) Uani 1 1 d . . . . .
Cl3 Cl 0.5847(2) 0.33339(19) 0.01163(13) 0.0845(7) Uani 1 1 d . . . . .
Cl4 Cl 0.7901(2) 0.3095(2) -0.02928(15) 0.1022(10) Uani 1 1 d . . . . .

loop_
_atom_site_aniso_label
_atom_site_aniso_U_11
_atom_site_aniso_U_22
_atom_site_aniso_U_33
_atom_site_aniso_U_23
_atom_site_aniso_U_13
_atom_site_aniso_U_12
C1 0.022(2) 0.0188(18) 0.0053(17) -0.0003(13) -0.0048(14) -0.0068(16)
C2 0.0174(19) 0.0209(19) 0.0089(18) -0.0040(14) -0.0046(14) -0.0049(16)
C02T 0.035(3) 0.029(2) 0.023(2) -0.0036(18) 0.001(2) -0.021(2)
C3 0.018(2) 0.0199(19) 0.016(2) -0.0024(15) -0.0050(15) -0.0091(16)
C4 0.021(2) 0.0159(18) 0.022(2) -0.0061(15) -0.0021(17) -0.0064(17)
C5 0.018(2) 0.022(2) 0.020(2) -0.0055(16) -0.0013(16) -0.0073(17)
C6 0.0172(19) 0.0190(19) 0.0148(19) -0.0019(14) -0.0029(15) -0.0078(16)
C7 0.0142(18) 0.0169(18) 0.0120(18) 0.0009(14) -0.0011(14) -0.0064(15)
C8 0.0141(18) 0.0161(17) 0.0129(18) 0.0024(14) -0.0017(14) -0.0073(15)
C9 0.0142(19) 0.0180(18) 0.018(2) 0.0009(15) -0.0038(15) -0.0049(16)
C10 0.017(2) 0.022(2) 0.018(2) 0.0010(16) -0.0005(16) -0.0096(17)
C11 0.0159(19) 0.0188(19) 0.015(2) 0.0029(15) 0.0008(15) -0.0060(16)
C12 0.018(2) 0.0177(18) 0.016(2) -0.0021(14) -0.0022(16) -0.0047(16)
C13 0.019(2) 0.021(2) 0.018(2) 0.0022(16) 0.0047(16) -0.0039(17)
C14 0.028(2) 0.024(2) 0.018(2) 0.0035(17) 0.0019(18) -0.0059(19)
C15 0.037(3) 0.024(2) 0.022(2) -0.0030(18) 0.010(2) -0.007(2)
C16 0.018(2) 0.042(3) 0.030(3) 0.005(2) 0.0030(19) -0.003(2)
C17 0.019(2) 0.028(2) 0.0122(19) 0.0002(15) -0.0009(15) -0.0148(18)
C18 0.022(2) 0.026(2) 0.017(2) -0.0003(16) -0.0006(16) -0.0155(18)
C19 0.025(2) 0.022(2) 0.031(3) -0.0008(18) -0.0071(19) -0.0094(19)
C20 0.022(2) 0.034(2) 0.020(2) 0.0034(18) -0.0059(17) -0.015(2)
C21 0.027(3) 0.037(3) 0.037(3) 0.005(2) -0.015(2) -0.007(2)
C22 0.027(2) 0.049(3) 0.019(2) 0.005(2) -0.0082(19) -0.023(2)
C23 0.033(3) 0.048(3) 0.017(2) -0.003(2) -0.0012(19) -0.030(2)
C24 0.029(2) 0.031(2) 0.023(2) -0.0035(18) 0.0019(19) -0.020(2)
C25 0.051(4) 0.069(4) 0.028(3) -0.012(3) -0.004(3) -0.041(4)
C26 0.0162(19) 0.0154(18) 0.020(2) -0.0004(15) -0.0046(16) -0.0059(16)
C27 0.0162(19) 0.0149(17) 0.019(2) -0.0018(14) -0.0054(15) -0.0058(15)
C28 0.016(2) 0.0187(19) 0.021(2) -0.0014(15) -0.0031(16) -0.0056(16)
C29 0.018(2) 0.020(2) 0.029(2) -0.0018(17) -0.0041(18) -0.0087(17)
C30 0.019(2) 0.0186(19) 0.026(2) -0.0023(16) -0.0080(17) -0.0074(17)
C31 0.022(2) 0.022(2) 0.022(2) -0.0044(16) -0.0063(17) -0.0084(18)
C32 0.026(2) 0.021(2) 0.031(3) -0.0052(18) -0.008(2) -0.0104(19)
C33 0.049(3) 0.023(2) 0.044(3) -0.004(2) -0.012(3) -0.016(2)
C34 0.030(3) 0.040(3) 0.040(3) -0.012(2) -0.009(2) -0.019(2)
C35 0.032(3) 0.030(3) 0.037(3) -0.014(2) -0.005(2) -0.015(2)
C36 0.021(2) 0.0178(19) 0.021(2) -0.0024(15) -0.0011(16) -0.0113(17)
C37 0.024(2) 0.020(2) 0.025(2) -0.0013(17) -0.0013(18) -0.0107(18)
C38 0.023(2) 0.023(2) 0.033(3) -0.0028(19) 0.002(2) -0.0077(19)
C39 0.037(3) 0.026(2) 0.026(3) -0.0025(18) 0.003(2) -0.017(2)
C40 0.038(3) 0.027(2) 0.022(2) 0.0057(18) -0.005(2) -0.018(2)
C41 0.024(2) 0.021(2) 0.028(2) 0.0032(17) -0.0056(19) -0.0117(18)
C42 0.028(3) 0.031(3) 0.038(3) 0.011(2) -0.008(2) -0.009(2)
C43 0.025(3) 0.031(3) 0.033(3) 0.004(2) -0.007(2) -0.002(2)
C44 0.054(4) 0.039(3) 0.026(3) -0.001(2) 0.012(3) -0.019(3)
C45 0.0131(18) 0.0150(17) 0.0140(19) -0.0010(14) 0.0017(14) -0.0032(15)
C46 0.0137(19) 0.0157(18) 0.019(2) -0.0025(15) -0.0006(15) -0.0022(15)
C47 0.015(2) 0.025(2) 0.020(2) -0.0047(16) 0.0030(16) -0.0049(17)
C48 0.025(2) 0.040(3) 0.018(2) -0.0003(19) 0.0012(18) -0.010(2)
C49 0.028(3) 0.044(3) 0.015(2) 0.008(2) -0.0008(18) -0.010(2)
C50 0.020(2) 0.037(3) 0.017(2) 0.0018(18) -0.0032(17) -0.008(2)
C51 0.021(2) 0.0204(19) 0.0106(19) -0.0037(14) -0.0017(15) -0.0081(17)
C52 0.065(4) 0.050(3) 0.022(3) 0.010(2) -0.021(3) -0.040(3)
C53 0.074(5) 0.065(4) 0.023(3) 0.005(3) -0.018(3) -0.052(4)
C54 0.068(5) 0.053(4) 0.037(3) -0.025(3) 0.016(3) -0.046(4)
C55 0.031(3) 0.022(2) 0.054(4) -0.012(2) 0.015(2) -0.015(2)
C56 0.023(2) 0.018(2) 0.042(3) -0.0110(19) 0.008(2) -0.0091(19)
C57 0.0158(19) 0.0168(18) 0.016(2) -0.0019(14) -0.0031(15) 0.0022(16)
C58 0.021(2) 0.0135(18) 0.028(2) -0.0006(16) -0.0043(18) 0.0011(17)
C59 0.029(2) 0.017(2) 0.024(2) -0.0009(17) -0.0026(19) 0.0027(18)
C60 0.028(3) 0.023(2) 0.021(2) -0.0018(17) 0.0009(19) 0.0098(19)
C61 0.017(2) 0.031(2) 0.024(2) 0.0039(19) 0.0001(18) 0.0060(19)
C62 0.015(2) 0.021(2) 0.024(2) 0.0031(16) -0.0007(17) 0.0007(17)
C63 0.066(5) 0.072(5) 0.040(4) -0.007(4) -0.008(4) -0.007(4)
C64 0.051(4) 0.069(5) 0.052(4) -0.015(4) -0.003(3) -0.017(4)
C65 0.051(4) 0.067(5) 0.032(3) -0.009(3) -0.009(3) -0.001(4)
C66 0.086(7) 0.067(6) 0.073(6) -0.020(5) -0.003(5) -0.021(5)
C67 0.137(11) 0.094(8) 0.058(6) -0.010(5) -0.009(6) -0.056(8)
C68 0.0149(19) 0.0135(17) 0.0164(19) -0.0009(14) -0.0052(15) -0.0001(15)
C69 0.019(2) 0.0146(17) 0.0149(19) 0.0004(14) -0.0037(15) -0.0024(15)
C70 0.021(2) 0.0186(19) 0.015(2) 0.0027(15) -0.0040(16) -0.0002(17)
C71 0.029(2) 0.024(2) 0.016(2) -0.0039(16) -0.0094(18) 0.0000(19)
C72 0.024(2) 0.023(2) 0.023(2) -0.0040(17) -0.0129(18) -0.0023(18)
C73 0.016(2) 0.0180(19) 0.023(2) -0.0032(16) -0.0068(16) -0.0012(16)
C74 0.030(3) 0.034(3) 0.038(3) -0.013(2) -0.019(2) -0.003(2)
C75 0.028(2) 0.025(2) 0.015(2) 0.0025(16) 0.0009(18) -0.0025(19)
C76 0.0168(19) 0.0137(17) 0.018(2) -0.0006(14) -0.0020(15) -0.0017(15)
C77 0.016(2) 0.019(2) 0.028(2) 0.0044(17) 0.0027(17) -0.0060(17)
C78 0.023(2) 0.017(2) 0.029(3) 0.0044(17) -0.0012(19) -0.0042(18)
C79 0.022(2) 0.018(2) 0.026(2) 0.0031(17) -0.0050(18) -0.0001(17)
C80 0.0161(19) 0.0186(19) 0.017(2) -0.0004(15) -0.0023(15) -0.0032(16)
C81 0.0166(19) 0.0138(17) 0.0156(19) 0.0013(14) -0.0014(15) -0.0045(15)
C82 0.019(2) 0.023(2) 0.024(2) 0.0012(17) -0.0039(17) -0.0024(18)
C83 0.028(3) 0.024(2) 0.056(4) 0.013(2) -0.003(3) -0.008(2)
C84 0.022(2) 0.0216(19) 0.0116(19) 0.0019(14) -0.0020(15) -0.0113(17)
C85 0.063(4) 0.047(3) 0.021(3) -0.002(2) -0.005(2) -0.041(3)
C86 0.057(4) 0.061(4) 0.033(3) 0.018(3) -0.026(3) -0.046(4)
C87 0.036(3) 0.042(3) 0.038(3) 0.016(2) -0.023(2) -0.023(3)
C88 0.026(2) 0.025(2) 0.022(2) 0.0089(17) -0.0113(18) -0.0128(19)
C89 0.042(4) 0.052(4) 0.096(6) 0.028(4) -0.047(4) -0.025(3)
C90 0.091(6) 0.084(6) 0.036(4) -0.024(4) 0.006(4) -0.072(5)
C91 0.0133(18) 0.0140(17) 0.0159(19) 0.0002(14) -0.0045(14) -0.0040(15)
C92 0.0147(19) 0.0166(18) 0.019(2) -0.0003(15) -0.0024(15) -0.0043(16)
C93 0.0166(19) 0.0147(17) 0.0144(19) -0.0005(14) -0.0025(15) -0.0042(15)
C94 0.019(2) 0.0148(18) 0.025(2) 0.0033(16) -0.0049(17) -0.0051(16)
C95 0.029(3) 0.018(2) 0.044(3) 0.007(2) 0.000(2) -0.005(2)
C96 0.022(2) 0.022(2) 0.020(2) 0.0063(16) -0.0051(17) -0.0081(18)
C97 0.017(2) 0.021(2) 0.015(2) -0.0004(15) -0.0024(15) -0.0060(16)
C98 0.026(2) 0.026(2) 0.018(2) 0.0025(17) -0.0017(18) -0.0083(19)
C99 0.119(9) 0.172(13) 0.057(6) 0.023(7) -0.030(6) -0.110(10)
C100 0.077(6) 0.070(5) 0.040(4) 0.002(3) -0.024(4) -0.017(4)
B1 0.013(2) 0.0131(19) 0.016(2) -0.0008(15) -0.0016(16) -0.0027(16)
F1 0.0283(15) 0.0485(18) 0.0325(16) 0.0163(13) -0.0099(12) -0.0177(14)
F2 0.058(2) 0.065(2) 0.0251(17) -0.0186(16) 0.0187(15) -0.028(2)
F3 0.0402(19) 0.0334(17) 0.056(2) 0.0253(16) -0.0007(17) -0.0054(15)
F4 0.040(2) 0.109(4) 0.050(2) -0.053(2) -0.0027(17) -0.026(2)
F5 0.0269(16) 0.0387(17) 0.0386(18) -0.0061(14) -0.0112(13) -0.0115(14)
F6 0.092(3) 0.0232(17) 0.120(4) 0.005(2) -0.081(3) -0.019(2)
F10 0.066(2) 0.0462(17) 0.0204(14) 0.0103(12) -0.0004(13) -0.0168(16)
F11 0.0198(14) 0.0487(19) 0.0338(17) -0.0038(14) 0.0035(12) -0.0112(14)
F12 0.0372(17) 0.0290(15) 0.0240(15) -0.0077(12) 0.0057(13) -0.0083(13)
F13 0.0201(14) 0.0299(15) 0.051(2) 0.0126(13) -0.0007(13) -0.0063(12)
F14 0.0236(15) 0.0239(15) 0.066(2) -0.0056(14) 0.0000(15) 0.0020(12)
F15 0.0318(18) 0.109(3) 0.0297(18) -0.0034(19) -0.0091(14) -0.028(2)
F7 0.018(3) 0.0108(18) 0.045(4) -0.0005(19) -0.006(2) 0.0081(17)
F8 0.045(3) 0.020(2) 0.098(6) -0.024(3) -0.022(4) -0.004(2)
F9 0.084(6) 0.022(3) 0.053(4) 0.027(3) 0.036(4) 0.011(3)
F16 0.036(3) 0.037(4) 0.101(6) 0.003(4) -0.013(4) -0.009(3)
F17 0.020(3) 0.028(3) 0.112(6) -0.001(3) -0.024(3) 0.003(2)
F18 0.050(4) 0.162(10) 0.087(6) 0.049(6) -0.059(5) -0.030(5)
F19 0.123(4) 0.079(3) 0.082(3) 0.024(2) -0.051(3) -0.069(3)
F20 0.061(4) 0.018(3) 0.055(4) 0.003(3) 0.017(4) -0.006(3)
F21 0.066(2) 0.0462(17) 0.0204(14) 0.0103(12) -0.0004(13) -0.0168(16)
F190 0.0283(15) 0.0485(18) 0.0325(16) 0.0163(13) -0.0099(12) -0.0177(14)
F191 0.0402(19) 0.0334(17) 0.056(2) 0.0253(16) -0.0007(17) -0.0054(15)
F192 0.058(2) 0.065(2) 0.0251(17) -0.0186(16) 0.0187(15) -0.028(2)
F193 0.0318(18) 0.109(3) 0.0297(18) -0.0034(19) -0.0091(14) -0.028(2)
F194 0.0201(14) 0.0299(15) 0.051(2) 0.0126(13) -0.0007(13) -0.0063(12)
F195 0.0236(15) 0.0239(15) 0.066(2) -0.0056(14) 0.0000(15) 0.0020(12)
F196 0.054(2) 0.055(2) 0.083(3) -0.033(2) -0.012(2) -0.019(2)
F197 0.175(6) 0.170(6) 0.081(4) -0.091(4) 0.079(4) -0.147(6)
F198 0.123(4) 0.079(3) 0.082(3) 0.024(2) -0.051(3) -0.069(3)
F22 0.175(6) 0.170(6) 0.081(4) -0.091(4) 0.079(4) -0.147(6)
F23 0.123(4) 0.079(3) 0.082(3) 0.024(2) -0.051(3) -0.069(3)
F24 0.054(2) 0.055(2) 0.083(3) -0.033(2) -0.012(2) -0.019(2)
P1 0.0127(5) 0.0126(4) 0.0101(5) -0.0018(3) -0.0016(3) -0.0019(4)
S1 0.0169(5) 0.0178(4) 0.0156(5) -0.0028(3) -0.0017(4) -0.0091(4)
S2 0.0156(4) 0.0172(4) 0.0110(4) 0.0000(3) -0.0018(3) -0.0082(4)
Pt1 0.01207(7) 0.01204(7) 0.01090(8) -0.00150(5) -0.00163(5) -0.00346(5)
Cl1 0.0794(16) 0.0707(14) 0.0769(15) -0.0066(11) -0.0155(12) -0.0148(12)
Cl2 0.096(2) 0.102(2) 0.0836(18) 0.0224(15) -0.0201(15) -0.0380(17)
Cl3 0.0997(19) 0.0963(18) 0.0716(15) -0.0006(13) -0.0296(14) -0.0435(16)
Cl4 0.0762(17) 0.121(2) 0.0879(19) -0.0312(17) -0.0213(15) 0.0074(16)

loop_
_atom_type_symbol
_atom_type_description
_atom_type_scat_dispersion_real
_atom_type_scat_dispersion_imag
_atom_type_scat_source
C C 0.0033 0.0016 'International Tables Vol C Tables 4.2.6.8 and 6.1.1.4'
B B 0.0013 0.0007 'International Tables Vol C Tables 4.2.6.8 and 6.1.1.4'
F F 0.0171 0.0103 'International Tables Vol C Tables 4.2.6.8 and 6.1.1.4'
P P 0.1023 0.0942 'International Tables Vol C Tables 4.2.6.8 and 6.1.1.4'
S S 0.1246 0.1234 'International Tables Vol C Tables 4.2.6.8 and 6.1.1.4'
Pt Pt -1.7033 8.3905 'International Tables Vol C Tables 4.2.6.8 and 6.1.1.4'
Cl Cl 0.1484 0.1585 'International Tables Vol C Tables 4.2.6.8 and 6.1.1.4'
H H 0.0000 0.0000 'International Tables Vol C Tables 4.2.6.8 and 6.1.1.4'

loop_
_geom_angle_atom_site_label_1
_geom_angle_atom_site_label_2
_geom_angle_atom_site_label_3
_geom_angle
_geom_angle_site_symmetry_1
_geom_angle_site_symmetry_3
_geom_angle_publ_flag
C2 C1 C6 119.9(4) . . ?
C2 C1 Pt1 72.5(2) . . ?
C6 C1 Pt1 104.3(3) . . ?
C2 C1 H1 120.0 . . ?
C6 C1 H1 120.0 . . ?
Pt1 C1 H1 93.1 . . ?
C1 C2 C3 120.1(4) . . ?
C1 C2 Pt1 74.7(2) . . ?
C3 C2 Pt1 102.2(3) . . ?
C1 C2 H2 120.0 . . ?
C3 C2 H2 120.0 . . ?
Pt1 C2 H2 92.9 . . ?
C85 C02T C84 121.5(5) . . ?
C85 C02T H02T 119.3 . . ?
C84 C02T H02T 119.3 . . ?
C4 C3 C2 118.9(4) . . ?
C4 C3 C26 123.0(4) . . ?
C2 C3 C26 118.0(4) . . ?
C3 C4 C5 120.6(4) . . ?
C3 C4 H4 119.7 . . ?
C5 C4 H4 119.7 . . ?
C6 C5 C4 121.0(4) . . ?
C6 C5 H5 119.5 . . ?
C4 C5 H5 119.5 . . ?
C5 C6 C1 119.0(4) . . ?
C5 C6 C7 121.8(4) . . ?
C1 C6 C7 118.7(4) . . ?
C12 C7 C8 120.5(4) . . ?
C12 C7 C6 121.6(4) . . ?
C8 C7 C6 117.8(4) . . ?
C7 C8 C9 118.9(4) . . ?
C7 C8 S2 125.4(3) . . ?
C9 C8 S2 115.5(3) . . ?
C10 C9 C8 118.5(4) . . ?
C10 C9 C17 118.4(4) . . ?
C8 C9 C17 123.0(4) . . ?
C9 C10 C11 123.5(4) . . ?
C9 C10 H10 118.3 . . ?
C11 C10 H10 118.3 . . ?
C12 C11 C10 117.0(4) . . ?
C12 C11 C13 123.0(4) . . ?
C10 C11 C13 120.0(4) . . ?
C11 C12 C7 121.4(4) . . ?
C11 C12 H12 119.3 . . ?
C7 C12 H12 119.3 . . ?
C11 C13 C16 110.6(4) . . ?
C11 C13 C15 111.8(4) . . ?
C16 C13 C15 108.7(4) . . ?
C11 C13 C14 107.7(4) . . ?
C16 C13 C14 108.8(4) . . ?
C15 C13 C14 109.2(4) . . ?
C13 C14 H14A 109.5 . . ?
C13 C14 H14B 109.5 . . ?
H14A C14 H14B 109.5 . . ?
C13 C14 H14C 109.5 . . ?
H14A C14 H14C 109.5 . . ?
H14B C14 H14C 109.5 . . ?
C13 C15 H15A 109.5 . . ?
C13 C15 H15B 109.5 . . ?
H15A C15 H15B 109.5 . . ?
C13 C15 H15C 109.5 . . ?
H15A C15 H15C 109.5 . . ?
H15B C15 H15C 109.5 . . ?
C13 C16 H16A 109.5 . . ?
C13 C16 H16B 109.5 . . ?
H16A C16 H16B 109.5 . . ?
C13 C16 H16C 109.5 . . ?
H16A C16 H16C 109.5 . . ?
H16B C16 H16C 109.5 . . ?
C18 C17 C20 120.6(4) . . ?
C18 C17 C9 120.8(4) . . ?
C20 C17 C9 118.5(4) . . ?
C17 C18 C24 119.1(5) . . ?
C17 C18 C19 120.9(4) . . ?
C24 C18 C19 119.9(4) . . ?
C18 C19 H19A 109.5 . . ?
C18 C19 H19B 109.5 . . ?
H19A C19 H19B 109.5 . . ?
C18 C19 H19C 109.5 . . ?
H19A C19 H19C 109.5 . . ?
H19B C19 H19C 109.5 . . ?
C22 C20 C17 118.8(5) . . ?
C22 C20 C21 119.7(5) . . ?
C17 C20 C21 121.5(4) . . ?
C20 C21 H21A 109.5 . . ?
C20 C21 H21B 109.5 . . ?
H21A C21 H21B 109.5 . . ?
C20 C21 H21C 109.5 . . ?
H21A C21 H21C 109.5 . . ?
H21B C21 H21C 109.5 . . ?
C23 C22 C20 121.5(5) . . ?
C23 C22 H22 119.3 . . ?
C20 C22 H22 119.3 . . ?
C22 C23 C24 118.9(4) . . ?
C22 C23 C25 121.5(5) . . ?
C24 C23 C25 119.6(6) . . ?
C23 C24 C18 121.1(5) . . ?
C23 C24 H24 119.4 . . ?
C18 C24 H24 119.4 . . ?
C23 C25 H25A 109.5 . . ?
C23 C25 H25B 109.5 . . ?
H25A C25 H25B 109.5 . . ?
C23 C25 H25C 109.5 . . ?
H25A C25 H25C 109.5 . . ?
H25B C25 H25C 109.5 . . ?
C31 C26 C27 120.3(4) . . ?
C31 C26 C3 121.3(4) . . ?
C27 C26 C3 118.4(4) . . ?
C26 C27 C28 118.7(4) . . ?
C26 C27 S1 125.0(3) . . ?
C28 C27 S1 116.1(3) . . ?
C29 C28 C27 118.9(4) . . ?
C29 C28 C36 116.7(4) . . ?
C27 C28 C36 124.3(4) . . ?
C28 C29 C30 123.2(4) . . ?
C28 C29 H29 118.4 . . ?
C30 C29 H29 118.4 . . ?
C31 C30 C29 117.3(4) . . ?
C31 C30 C32 123.4(4) . . ?
C29 C30 C32 119.2(4) . . ?
C30 C31 C26 121.6(4) . . ?
C30 C31 H31 119.2 . . ?
C26 C31 H31 119.2 . . ?
C30 C32 C35 112.2(4) . . ?
C30 C32 C33 109.2(4) . . ?
C35 C32 C33 108.6(4) . . ?
C30 C32 C34 108.6(4) . . ?
C35 C32 C34 108.4(4) . . ?
C33 C32 C34 109.8(5) . . ?
C32 C33 H33A 109.5 . . ?
C32 C33 H33B 109.5 . . ?
H33A C33 H33B 109.5 . . ?
C32 C33 H33C 109.5 . . ?
H33A C33 H33C 109.5 . . ?
H33B C33 H33C 109.5 . . ?
C32 C34 H34A 109.5 . . ?
C32 C34 H34B 109.5 . . ?
H34A C34 H34B 109.5 . . ?
C32 C34 H34C 109.5 . . ?
H34A C34 H34C 109.5 . . ?
H34B C34 H34C 109.5 . . ?
C32 C35 H35A 109.5 . . ?
C32 C35 H35B 109.5 . . ?
H35A C35 H35B 109.5 . . ?
C32 C35 H35C 109.5 . . ?
H35A C35 H35C 109.5 . . ?
H35B C35 H35C 109.5 . . ?
C37 C36 C41 120.3(4) . . ?
C37 C36 C28 120.5(4) . . ?
C41 C36 C28 118.7(4) . . ?
C38 C37 C36 118.8(5) . . ?
C38 C37 C43 120.1(5) . . ?
C36 C37 C43 121.0(4) . . ?
C37 C38 C39 122.1(5) . . ?
C37 C38 H38 118.9 . . ?
C39 C38 H38 118.9 . . ?
C40 C39 C38 118.1(5) . . ?
C40 C39 C44 121.2(5) . . ?
C38 C39 C44 120.7(5) . . ?
C39 C40 C41 122.1(5) . . ?
C39 C40 H40 119.0 . . ?
C41 C40 H40 119.0 . . ?
C40 C41 C36 118.6(5) . . ?
C40 C41 C42 120.2(5) . . ?
C36 C41 C42 121.1(4) . . ?
C41 C42 H42A 109.5 . . ?
C41 C42 H42B 109.5 . . ?
H42A C42 H42B 109.5 . . ?
C41 C42 H42C 109.5 . . ?
H42A C42 H42C 109.5 . . ?
H42B C42 H42C 109.5 . . ?
C37 C43 H43A 109.5 . . ?
C37 C43 H43B 109.5 . . ?
H43A C43 H43B 109.5 . . ?
C37 C43 H43C 109.5 . . ?
H43A C43 H43C 109.5 . . ?
H43B C43 H43C 109.5 . . ?
C39 C44 H44A 109.5 . . ?
C39 C44 H44B 109.5 . . ?
H44A C44 H44B 109.5 . . ?
C39 C44 H44C 109.5 . . ?
H44A C44 H44C 109.5 . . ?
H44B C44 H44C 109.5 . . ?
C50 C45 C46 110.0(4) . . ?
C50 C45 P1 116.8(3) . . ?
C46 C45 P1 114.0(3) . . ?
C50 C45 H45 104.9 . . ?
C46 C45 H45 104.9 . . ?
P1 C45 H45 104.9 . . ?
C47 C46 C45 108.4(3) . . ?
C47 C46 H46A 110.0 . . ?
C45 C46 H46A 110.0 . . ?
C47 C46 H46B 110.0 . . ?
C45 C46 H46B 110.0 . . ?
H46A C46 H46B 108.4 . . ?
C48 C47 C46 110.4(4) . . ?
C48 C47 H47A 109.6 . . ?
C46 C47 H47A 109.6 . . ?
C48 C47 H47B 109.6 . . ?
C46 C47 H47B 109.6 . . ?
H47A C47 H47B 108.1 . . ?
C47 C48 C49 112.0(4) . . ?
C47 C48 H48A 109.2 . . ?
C49 C48 H48A 109.2 . . ?
C47 C48 H48B 109.2 . . ?
C49 C48 H48B 109.2 . . ?
H48A C48 H48B 107.9 . . ?
C48 C49 C50 111.9(4) . . ?
C48 C49 H49A 109.2 . . ?
C50 C49 H49A 109.2 . . ?
C48 C49 H49B 109.2 . . ?
C50 C49 H49B 109.2 . . ?
H49A C49 H49B 107.9 . . ?
C45 C50 C49 109.1(4) . . ?
C45 C50 H50A 109.9 . . ?
C49 C50 H50A 109.9 . . ?
C45 C50 H50B 109.9 . . ?
C49 C50 H50B 109.9 . . ?
H50A C50 H50B 108.3 . . ?
C56 C51 C52 111.9(4) . . ?
C56 C51 P1 112.6(3) . . ?
C52 C51 P1 115.0(3) . . ?
C56 C51 H51 105.5 . . ?
C52 C51 H51 105.5 . . ?
P1 C51 H51 105.5 . . ?
C51 C52 C53 108.7(4) . . ?
C51 C52 H52A 109.9 . . ?
C53 C52 H52A 109.9 . . ?
C51 C52 H52B 109.9 . . ?
C53 C52 H52B 109.9 . . ?
H52A C52 H52B 108.3 . . ?
C54 C53 C52 112.8(6) . . ?
C54 C53 H53A 109.0 . . ?
C52 C53 H53A 109.0 . . ?
C54 C53 H53B 109.0 . . ?
C52 C53 H53B 109.0 . . ?
H53A C53 H53B 107.8 . . ?
C53 C54 C55 111.3(5) . . ?
C53 C54 H54A 109.4 . . ?
C55 C54 H54A 109.4 . . ?
C53 C54 H54B 109.4 . . ?
C55 C54 H54B 109.4 . . ?
H54A C54 H54B 108.0 . . ?
C54 C55 C56 111.5(5) . . ?
C54 C55 H55A 109.3 . . ?
C56 C55 H55A 109.3 . . ?
C54 C55 H55B 109.3 . . ?
C56 C55 H55B 109.3 . . ?
H55A C55 H55B 108.0 . . ?
C51 C56 C55 110.0(4) . . ?
C51 C56 H56A 109.7 . . ?
C55 C56 H56A 109.7 . . ?
C51 C56 H56B 109.7 . . ?
C55 C56 H56B 109.7 . . ?
H56A C56 H56B 108.2 . . ?
C58 C57 C62 111.4(4) . . ?
C58 C57 P1 111.6(3) . . ?
C62 C57 P1 112.0(3) . . ?
C58 C57 H57 107.2 . . ?
C62 C57 H57 107.2 . . ?
P1 C57 H57 107.2 . . ?
C57 C58 C59 111.7(4) . . ?
C57 C58 H58A 109.3 . . ?
C59 C58 H58A 109.3 . . ?
C57 C58 H58B 109.3 . . ?
C59 C58 H58B 109.3 . . ?
H58A C58 H58B 107.9 . . ?
C60 C59 C58 111.3(4) . . ?
C60 C59 H59A 109.4 . . ?
C58 C59 H59A 109.4 . . ?
C60 C59 H59B 109.4 . . ?
C58 C59 H59B 109.4 . . ?
H59A C59 H59B 108.0 . . ?
C61 C60 C59 110.7(4) . . ?
C61 C60 H60A 109.5 . . ?
C59 C60 H60A 109.5 . . ?
C61 C60 H60B 109.5 . . ?
C59 C60 H60B 109.5 . . ?
H60A C60 H60B 108.1 . . ?
C60 C61 C62 111.3(4) . . ?
C60 C61 H61A 109.4 . . ?
C62 C61 H61A 109.4 . . ?
C60 C61 H61B 109.4 . . ?
C62 C61 H61B 109.4 . . ?
H61A C61 H61B 108.0 . . ?
C61 C62 C57 111.0(4) . . ?
C61 C62 H62A 109.4 . . ?
C57 C62 H62A 109.4 . . ?
C61 C62 H62B 109.4 . . ?
C57 C62 H62B 109.4 . . ?
H62A C62 H62B 108.0 . . ?
C64 C63 H63A 109.5 . . ?
C64 C63 H63B 109.5 . . ?
H63A C63 H63B 109.5 . . ?
C64 C63 H63C 109.5 . . ?
H63A C63 H63C 109.5 . . ?
H63B C63 H63C 109.5 . . ?
C63 C64 C65 116.8(7) . . ?
C63 C64 H64 121.6 . . ?
C65 C64 H64 121.6 . . ?
C66 C65 C64 117.3(7) . . ?
C66 C65 H65A 108.0 . . ?
C64 C65 H65A 108.0 . . ?
C66 C65 H65B 108.0 . . ?
C64 C65 H65B 108.0 . . ?
H65A C65 H65B 107.2 . . ?
C65 C66 C67 117.0(8) . . ?
C65 C66 H66A 108.1 . . ?
C67 C66 H66A 108.1 . . ?
C65 C66 H66B 108.1 . . ?
C67 C66 H66B 108.0 . . ?
H66A C66 H66B 107.3 . . ?
C66 C67 H67A 109.5 . . ?
C66 C67 H67B 109.5 . . ?
H67A C67 H67B 109.5 . . ?
C66 C67 H67C 109.5 . . ?
H67A C67 H67C 109.5 . . ?
H67B C67 H67C 109.5 . . ?
C73 C68 C69 116.0(4) . . ?
C73 C68 B1 121.7(4) . . ?
C69 C68 B1 122.0(4) . . ?
C70 C69 C68 121.8(4) . . ?
C70 C69 H69 119.1 . . ?
C68 C69 H69 119.1 . . ?
C71 C70 C69 121.2(4) . . ?
C71 C70 C75 121.4(4) . . ?
C69 C70 C75 117.4(4) . . ?
C70 C71 C72 118.0(4) . . ?
C70 C71 H71 121.0 . . ?
C72 C71 H71 121.0 . . ?
C73 C72 C71 120.9(4) . . ?
C73 C72 C74 118.8(5) . . ?
C71 C72 C74 120.2(4) . . ?
C72 C73 C68 122.2(4) . . ?
C72 C73 H73 118.9 . . ?
C68 C73 H73 118.9 . . ?
F4 C74 F6 107.1(5) . . ?
F4 C74 F5 106.0(4) . . ?
F6 C74 F5 105.5(5) . . ?
F4 C74 C72 113.3(5) . . ?
F6 C74 C72 112.3(4) . . ?
F5 C74 C72 112.1(4) . . ?
F1 C75 F3 106.5(4) . . ?
F1 C75 F2 106.4(4) . . ?
F3 C75 F2 106.7(4) . . ?
F1 C75 C70 112.5(4) . . ?
F3 C75 C70 112.3(4) . . ?
F2 C75 C70 112.0(4) . . ?
C81 C76 C77 115.8(4) . . ?
C81 C76 B1 124.5(4) . . ?
C77 C76 B1 119.4(4) . . ?
C78 C77 C76 122.4(4) . . ?
C78 C77 H77 118.8 . . ?
C76 C77 H77 118.8 . . ?
C77 C78 C79 120.8(4) . . ?
C77 C78 C83 120.3(5) . . ?
C79 C78 C83 118.9(4) . . ?
C80 C79 C78 117.5(4) . . ?
C80 C79 H79 121.2 . . ?
C78 C79 H79 121.2 . . ?
C79 C80 C81 121.7(4) . . ?
C79 C80 C82 117.4(4) . . ?
C81 C80 C82 120.9(4) . . ?
C80 C81 C76 121.7(4) . . ?
C80 C81 H81 119.2 . . ?
C76 C81 H81 119.2 . . ?
F15 C82 F13 106.2(4) . . ?
F15 C82 F14 106.4(4) . . ?
F13 C82 F14 105.2(4) . . ?
F15 C82 C80 113.0(4) . . ?
F13 C82 C80 113.5(4) . . ?
F14 C82 C80 111.9(4) . . ?
F191 C83 F192 109.9(10) . . ?
F19 C83 F20 118.7(7) . . ?
F19 C83 F21 98.8(7) . . ?
F20 C83 F21 97.3(6) . . ?
F191 C83 F190 105.5(10) . . ?
F192 C83 F190 97.0(7) . . ?
F191 C83 C78 120.9(8) . . ?
F19 C83 C78 117.7(6) . . ?
F192 C83 C78 112.2(7) . . ?
F20 C83 C78 111.3(5) . . ?
F21 C83 C78 109.5(5) . . ?
F190 C83 C78 108.3(6) . . ?
C02T C84 C88 115.9(4) . . ?
C02T C84 B1 121.7(4) . . ?
C88 C84 B1 121.9(4) . . ?
C86 C85 C02T 121.3(5) . . ?
C86 C85 C90 121.5(6) . . ?
C02T C85 C90 117.2(7) . . ?
C87 C86 C85 118.4(5) . . ?
C87 C86 H86 120.8 . . ?
C85 C86 H86 120.8 . . ?
C86 C87 C88 120.4(6) . . ?
C86 C87 C89 120.4(5) . . ?
C88 C87 C89 119.2(6) . . ?
C87 C88 C84 122.5(5) . . ?
C87 C88 H88 118.7 . . ?
C84 C88 H88 118.7 . . ?
F197 C89 F196 127.0(12) . . ?
F16 C89 F18 104.4(7) . . ?
F197 C89 F198 100.3(13) . . ?
F196 C89 F198 102.2(11) . . ?
F16 C89 F17 106.5(9) . . ?
F18 C89 F17 104.7(8) . . ?
F197 C89 C87 103.9(11) . . ?
F16 C89 C87 112.6(6) . . ?
F196 C89 C87 112.1(9) . . ?
F18 C89 C87 112.8(9) . . ?
F198 C89 C87 109.9(12) . . ?
F17 C89 C87 114.9(5) . . ?
F22 C90 F23 106.3(7) . . ?
F22 C90 F24 108.0(9) . . ?
F23 C90 F24 106.4(5) . . ?
F22 C90 C85 111.5(5) . . ?
F23 C90 C85 111.7(8) . . ?
F24 C90 C85 112.6(6) . . ?
C92 C91 C93 115.8(4) . . ?
C92 C91 B1 121.9(4) . . ?
C93 C91 B1 121.9(3) . . ?
C94 C92 C91 122.0(4) . . ?
C94 C92 H92 119.0 . . ?
C91 C92 H92 119.0 . . ?
C97 C93 C91 121.9(4) . . ?
C97 C93 H93 119.1 . . ?
C91 C93 H93 119.1 . . ?
C96 C94 C92 121.0(4) . . ?
C96 C94 C95 119.4(4) . . ?
C92 C94 C95 119.6(4) . . ?
F193 C95 F194 114.7(10) . . ?
F9 C95 F7 110.4(6) . . ?
F9 C95 F8 106.0(7) . . ?
F7 C95 F8 99.7(5) . . ?
F193 C95 F195 103.0(9) . . ?
F194 C95 F195 101.4(7) . . ?
F193 C95 C94 116.0(10) . . ?
F194 C95 C94 113.8(6) . . ?
F9 C95 C94 116.5(5) . . ?
F7 C95 C94 112.5(4) . . ?
F8 C95 C94 110.2(5) . . ?
F195 C95 C94 105.7(6) . . ?
C94 C96 C97 118.0(4) . . ?
C94 C96 H96 121.0 . . ?
C97 C96 H96 121.0 . . ?
C96 C97 C93 121.2(4) . . ?
C96 C97 C98 119.4(4) . . ?
C93 C97 C98 119.3(4) . . ?
F12 C98 F11 106.5(4) . . ?
F12 C98 F10 107.3(4) . . ?
F11 C98 F10 105.5(4) . . ?
F12 C98 C97 113.2(4) . . ?
F11 C98 C97 111.7(4) . . ?
F10 C98 C97 112.1(4) . . ?
C100 C99 Cl2 112.7(7) . . ?
C100 C99 Cl1 111.3(7) . . ?
Cl2 C99 Cl1 114.7(9) . . ?
C100 C99 H99 105.8 . . ?
Cl2 C99 H99 105.8 . . ?
Cl1 C99 H99 105.8 . . ?
C99 C100 Cl4 114.6(7) . . ?
C99 C100 Cl3 107.3(7) . . ?
Cl4 C100 Cl3 111.2(5) . . ?
C99 C100 H100 107.8 . . ?
Cl4 C100 H100 107.8 . . ?
Cl3 C100 H100 107.8 . . ?
C68 B1 C91 112.2(3) . . ?
C68 B1 C84 112.1(3) . . ?
C91 B1 C84 103.2(3) . . ?
C68 B1 C76 103.3(3) . . ?
C91 B1 C76 115.0(3) . . ?
C84 B1 C76 111.3(3) . . ?
C51 P1 C57 106.8(2) . . ?
C51 P1 C45 110.47(19) . . ?
C57 P1 C45 106.58(19) . . ?
C51 P1 Pt1 114.29(14) . . ?
C57 P1 Pt1 104.81(14) . . ?
C45 P1 Pt1 113.21(15) . . ?
C27 S1 Pt1 118.89(15) . . ?
C8 S2 Pt1 120.50(14) . . ?
S2 Pt1 P1 86.40(4) . . ?
S2 Pt1 S1 168.09(4) . . ?
P1 Pt1 S1 88.54(4) . . ?
S2 Pt1 C2 109.52(10) . . ?
P1 Pt1 C2 161.98(10) . . ?
S1 Pt1 C2 77.34(10) . . ?
S2 Pt1 C1 76.80(10) . . ?
P1 Pt1 C1 160.15(10) . . ?
S1 Pt1 C1 109.91(10) . . ?
C2 Pt1 C1 32.78(14) . . ?

loop_
_geom_bond_atom_site_label_1
_geom_bond_atom_site_label_2
_geom_bond_distance
_geom_bond_site_symmetry_2
_geom_bond_publ_flag
C1 C2 1.386(6) . ?
C1 C6 1.417(6) . ?
C1 Pt1 2.470(4) . ?
C1 H1 0.9500 . ?
C2 C3 1.426(6) . ?
C2 Pt1 2.441(4) . ?
C2 H2 0.9500 . ?
C02T C85 1.394(8) . ?
C02T C84 1.398(6) . ?
C02T H02T 0.9500 . ?
C3 C4 1.376(6) . ?
C3 C26 1.459(6) . ?
C4 C5 1.396(6) . ?
C4 H4 0.9500 . ?
C5 C6 1.382(6) . ?
C5 H5 0.9500 . ?
C6 C7 1.465(6) . ?
C7 C12 1.393(6) . ?
C7 C8 1.405(6) . ?
C8 C9 1.413(6) . ?
C8 S2 1.762(4) . ?
C9 C10 1.387(6) . ?
C9 C17 1.498(6) . ?
C10 C11 1.397(6) . ?
C10 H10 0.9500 . ?
C11 C12 1.393(6) . ?
C11 C13 1.529(6) . ?
C12 H12 0.9500 . ?
C13 C16 1.531(7) . ?
C13 C15 1.531(7) . ?
C13 C14 1.546(6) . ?
C14 H14A 0.9800 . ?
C14 H14B 0.9800 . ?
C14 H14C 0.9800 . ?
C15 H15A 0.9800 . ?
C15 H15B 0.9800 . ?
C15 H15C 0.9800 . ?
C16 H16A 0.9800 . ?
C16 H16B 0.9800 . ?
C16 H16C 0.9800 . ?
C17 C18 1.396(7) . ?
C17 C20 1.406(7) . ?
C18 C24 1.398(7) . ?
C18 C19 1.505(7) . ?
C19 H19A 0.9800 . ?
C19 H19B 0.9800 . ?
C19 H19C 0.9800 . ?
C20 C22 1.397(7) . ?
C20 C21 1.510(8) . ?
C21 H21A 0.9800 . ?
C21 H21B 0.9800 . ?
C21 H21C 0.9800 . ?
C22 C23 1.389(8) . ?
C22 H22 0.9500 . ?
C23 C24 1.396(8) . ?
C23 C25 1.515(7) . ?
C24 H24 0.9500 . ?
C25 H25A 0.9800 . ?
C25 H25B 0.9800 . ?
C25 H25C 0.9800 . ?
C26 C31 1.400(6) . ?
C26 C27 1.410(6) . ?
C27 C28 1.417(6) . ?
C27 S1 1.759(4) . ?
C28 C29 1.384(6) . ?
C28 C36 1.503(6) . ?
C29 C30 1.402(7) . ?
C29 H29 0.9500 . ?
C30 C31 1.386(6) . ?
C30 C32 1.529(6) . ?
C31 H31 0.9500 . ?
C32 C35 1.531(7) . ?
C32 C33 1.533(8) . ?
C32 C34 1.536(7) . ?
C33 H33A 0.9800 . ?
C33 H33B 0.9800 . ?
C33 H33C 0.9800 . ?
C34 H34A 0.9800 . ?
C34 H34B 0.9800 . ?
C34 H34C 0.9800 . ?
C35 H35A 0.9800 . ?
C35 H35B 0.9800 . ?
C35 H35C 0.9800 . ?
C36 C37 1.402(7) . ?
C36 C41 1.408(7) . ?
C37 C38 1.388(7) . ?
C37 C43 1.508(7) . ?
C38 C39 1.390(8) . ?
C38 H38 0.9500 . ?
C39 C40 1.387(8) . ?
C39 C44 1.512(7) . ?
C40 C41 1.393(7) . ?
C40 H40 0.9500 . ?
C41 C42 1.496(7) . ?
C42 H42A 0.9800 . ?
C42 H42B 0.9800 . ?
C42 H42C 0.9800 . ?
C43 H43A 0.9800 . ?
C43 H43B 0.9800 . ?
C43 H43C 0.9800 . ?
C44 H44A 0.9800 . ?
C44 H44B 0.9800 . ?
C44 H44C 0.9800 . ?
C45 C50 1.533(6) . ?
C45 C46 1.547(6) . ?
C45 P1 1.841(4) . ?
C45 H45 1.0000 . ?
C46 C47 1.534(6) . ?
C46 H46A 0.9900 . ?
C46 H46B 0.9900 . ?
C47 C48 1.526(7) . ?
C47 H47A 0.9900 . ?
C47 H47B 0.9900 . ?
C48 C49 1.529(7) . ?
C48 H48A 0.9900 . ?
C48 H48B 0.9900 . ?
C49 C50 1.540(7) . ?
C49 H49A 0.9900 . ?
C49 H49B 0.9900 . ?
C50 H50A 0.9900 . ?
C50 H50B 0.9900 . ?
C51 C56 1.530(7) . ?
C51 C52 1.536(7) . ?
C51 P1 1.839(4) . ?
C51 H51 1.0000 . ?
C52 C53 1.536(8) . ?
C52 H52A 0.9900 . ?
C52 H52B 0.9900 . ?
C53 C54 1.514(11) . ?
C53 H53A 0.9900 . ?
C53 H53B 0.9900 . ?
C54 C55 1.517(11) . ?
C54 H54A 0.9900 . ?
C54 H54B 0.9900 . ?
C55 C56 1.530(7) . ?
C55 H55A 0.9900 . ?
C55 H55B 0.9900 . ?
C56 H56A 0.9900 . ?
C56 H56B 0.9900 . ?
C57 C58 1.530(6) . ?
C57 C62 1.534(6) . ?
C57 P1 1.840(4) . ?
C57 H57 1.0000 . ?
C58 C59 1.537(6) . ?
C58 H58A 0.9900 . ?
C58 H58B 0.9900 . ?
C59 C60 1.528(7) . ?
C59 H59A 0.9900 . ?
C59 H59B 0.9900 . ?
C60 C61 1.513(8) . ?
C60 H60A 0.9900 . ?
C60 H60B 0.9900 . ?
C61 C62 1.532(6) . ?
C61 H61A 0.9900 . ?
C61 H61B 0.9900 . ?
C62 H62A 0.9900 . ?
C62 H62B 0.9900 . ?
C63 C64 1.460(12) . ?
C63 H63A 0.9800 . ?
C63 H63B 0.9800 . ?
C63 H63C 0.9800 . ?
C64 C65 1.509(11) . ?
C64 H64 0.9500 . ?
C65 C66 1.482(12) . ?
C65 H65A 0.9900 . ?
C65 H65B 0.9900 . ?
C66 C67 1.519(14) . ?
C66 H66A 0.9900 . ?
C66 H66B 0.9900 . ?
C67 H67A 0.9800 . ?
C67 H67B 0.9800 . ?
C67 H67C 0.9800 . ?
C68 C73 1.400(6) . ?
C68 C69 1.401(6) . ?
C68 B1 1.634(6) . ?
C69 C70 1.388(6) . ?
C69 H69 0.9500 . ?
C70 C71 1.384(7) . ?
C70 C75 1.504(7) . ?
C71 C72 1.387(7) . ?
C71 H71 0.9500 . ?
C72 C73 1.384(6) . ?
C72 C74 1.507(7) . ?
C73 H73 0.9500 . ?
C74 F4 1.329(7) . ?
C74 F6 1.332(7) . ?
C74 F5 1.340(6) . ?
C75 F1 1.328(6) . ?
C75 F3 1.330(6) . ?
C75 F2 1.331(6) . ?
C76 C81 1.399(6) . ?
C76 C77 1.401(6) . ?
C76 B1 1.641(6) . ?
C77 C78 1.391(7) . ?
C77 H77 0.9500 . ?
C78 C79 1.391(7) . ?
C78 C83 1.496(7) . ?
C79 C80 1.382(6) . ?
C79 H79 0.9500 . ?
C80 C81 1.394(6) . ?
C80 C82 1.492(6) . ?
C81 H81 0.9500 . ?
C82 F15 1.328(6) . ?
C82 F13 1.338(6) . ?
C82 F14 1.346(6) . ?
C83 F191 1.196(14) . ?
C83 F19 1.229(11) . ?
C83 F192 1.321(11) . ?
C83 F20 1.355(8) . ?
C83 F21 1.420(9) . ?
C83 F190 1.484(12) . ?
C84 C88 1.399(7) . ?
C84 B1 1.638(6) . ?
C85 C86 1.378(10) . ?
C85 C90 1.503(9) . ?
C86 C87 1.377(9) . ?
C86 H86 0.9500 . ?
C87 C88 1.393(7) . ?
C87 C89 1.514(10) . ?
C88 H88 0.9500 . ?
C89 F197 1.31(2) . ?
C89 F16 1.309(11) . ?
C89 F196 1.315(19) . ?
C89 F18 1.317(10) . ?
C89 F198 1.322(17) . ?
C89 F17 1.366(10) . ?
C90 F22 1.325(8) . ?
C90 F23 1.347(9) . ?
C90 F24 1.349(11) . ?
C91 C92 1.404(6) . ?
C91 C93 1.406(6) . ?
C91 B1 1.635(6) . ?
C92 C94 1.396(6) . ?
C92 H92 0.9500 . ?
C93 C97 1.392(6) . ?
C93 H93 0.9500 . ?
C94 C96 1.383(6) . ?
C94 C95 1.502(6) . ?
C95 F193 1.225(17) . ?
C95 F194 1.266(11) . ?
C95 F9 1.271(8) . ?
C95 F7 1.379(8) . ?
C95 F8 1.408(9) . ?
C95 F195 1.467(15) . ?
C96 C97 1.386(6) . ?
C96 H96 0.9500 . ?
C97 C98 1.499(6) . ?
C98 F12 1.333(6) . ?
C98 F11 1.344(6) . ?
C98 F10 1.348(6) . ?
C99 C100 1.559(16) . ?
C99 Cl2 1.716(11) . ?
C99 Cl1 1.729(13) . ?
C99 H99 1.0000 . ?
C100 Cl4 1.689(9) . ?
C100 Cl3 1.811(9) . ?
C100 H100 1.0000 . ?
P1 Pt1 2.3071(10) . ?
S1 Pt1 2.3141(10) . ?
S2 Pt1 2.3059(10) . ?
